data_4132388
loop_
_publ_author_name
'Hoshimoto, Yoichi'
'Kinoshita, Takuya'
'Hazra, Sunit'
'Ohashi, Masato'
'Ogoshi, Sensuke'

_publ_section_title
;
 Main-Group-Catalyzed Reductive Alkylation of Multiply Substituted Amines
 with Aldehydes Using H<sub>2</sub>.
;
_journal_issue 23
_journal_name_full 'Journal of the American Chemical Society'
_journal_page_first 7292
_journal_page_last 7300
_journal_paper_doi 10.1021/jacs.8b03626
_journal_volume 140
_journal_year 2018
_chemical_formula_moiety 'C16 H11 N O5'
_chemical_formula_sum 'C16 H11 N O5'
_chemical_formula_weight 297.27
_space_group_crystal_system monoclinic
_space_group_IT_number 15
_space_group_name_Hall '-C 2yc'
_space_group_name_H-M_alt 'C 1 2/c 1'
_atom_sites_solution_hydrogens geom
_atom_sites_solution_primary direct
_atom_sites_solution_secondary difmap
_cell_angle_alpha 90.0000
_cell_angle_beta 90.7992(10)
_cell_angle_gamma 90.0000
_cell_formula_units_Z 8
_cell_length_a 13.67230(17)
_cell_length_b 7.88868(8)
_cell_length_c 24.8410(3)
_cell_measurement_reflns_used 6607
_cell_measurement_temperature 213
_cell_measurement_theta_max 74.07
_cell_measurement_theta_min 6.46
_cell_volume 2679.00(5)
_computing_cell_refinement 'CrysAlisPro 1.171.39.20a (Rigaku OD, 2015)'
_computing_data_collection 'CrysAlisPro 1.171.39.20a (Rigaku OD, 2015)'
_computing_data_reduction 'CrysAlisPro 1.171.39.20a (Rigaku OD, 2015)'
_computing_molecular_graphics 'CrystalStructure 4.2.4'
_computing_publication_material 'CrystalStructure 4.2.4 (Rigaku, 2016)'
_computing_structure_refinement 'SHELXL Version 2014/7 (Sheldrick, 2008)'
_computing_structure_solution 'SHELXT Version 2014/5 (Sheldrick, 2014)'
_diffrn_ambient_temperature 213
_diffrn_detector_area_resol_mean 5.811
_diffrn_measured_fraction_theta_full 0.997
_diffrn_measured_fraction_theta_max 0.985
_diffrn_measurement_device_type 'Rigaku XtaLAB P200'
_diffrn_measurement_method \w
_diffrn_radiation_type 'Cu K\a'
_diffrn_radiation_wavelength 1.54187
_diffrn_reflns_av_R_equivalents 0.0261
_diffrn_reflns_Laue_measured_fraction_full 0.997
_diffrn_reflns_Laue_measured_fraction_max 0.985
_diffrn_reflns_limit_h_max 16
_diffrn_reflns_limit_h_min -14
_diffrn_reflns_limit_k_max 9
_diffrn_reflns_limit_k_min -8
_diffrn_reflns_limit_l_max 30
_diffrn_reflns_limit_l_min -30
_diffrn_reflns_number 13138
_diffrn_reflns_point_group_measured_fraction_full 0.997
_diffrn_reflns_point_group_measured_fraction_max 0.985
_diffrn_reflns_theta_full 67.687
_diffrn_reflns_theta_max 74.428
_diffrn_reflns_theta_min 3.559
_diffrn_standards_number 0
_exptl_absorpt_coefficient_mu 0.940
_exptl_absorpt_correction_T_max 0.972
_exptl_absorpt_correction_T_min 0.881
_exptl_absorpt_correction_type multi-scan
_exptl_absorpt_process_details
;
CrysAlisPro 1.171.39.20a (Rigaku Oxford Diffraction, 2015)
Empirical absorption correction using spherical harmonics,
 implemented in SCALE3 ABSPACK scaling algorithm.
;
_exptl_crystal_colour yellow
_exptl_crystal_density_diffrn 1.474
_exptl_crystal_density_method 'not measured'
_exptl_crystal_description plate
_exptl_crystal_F_000 1232.00
_exptl_crystal_size_max 0.100
_exptl_crystal_size_mid 0.100
_exptl_crystal_size_min 0.030
_refine_diff_density_max 0.19
_refine_diff_density_min -0.17
_refine_ls_extinction_method none
_refine_ls_goodness_of_fit_ref 1.055
_refine_ls_hydrogen_treatment mixed
_refine_ls_number_parameters 207
_refine_ls_number_reflns 2681
_refine_ls_number_restraints 0
_refine_ls_R_factor_all 0.0400
_refine_ls_R_factor_gt 0.0365
_refine_ls_shift/su_max 0.000
_refine_ls_structure_factor_coef Fsqd
_refine_ls_weighting_details 'w = 1/[\s^2^(Fo^2^)+(0.0522P)^2^+1.0302P] where P=(Fo^2^+2Fc^2^)/3'
_refine_ls_weighting_scheme calc
_refine_ls_wR_factor_gt 0.0990
_refine_ls_wR_factor_ref 0.1018
_reflns_Friedel_coverage 0.000
_reflns_number_gt 2408
_reflns_number_total 2681
_reflns_threshold_expression F^2^>2.0\s(F^2^)
_cod_data_source_file ja8b03626_si_002.cif
_cod_data_source_block 3ou
_cod_database_code 4132388

loop_
_space_group_symop_operation_xyz
'x, y, z'
'-x, y, -z+1/2'
'x+1/2, y+1/2, z'
'-x+1/2, y+1/2, -z+1/2'
'-x, -y, -z'
'x, -y, z-1/2'
'-x+1/2, -y+1/2, -z'
'x+1/2, -y+1/2, z-1/2'

loop_
_atom_site_label
_atom_site_type_symbol
_atom_site_fract_x
_atom_site_fract_y
_atom_site_fract_z
_atom_site_U_iso_or_equiv
_atom_site_adp_type
_atom_site_occupancy
_atom_site_site_symmetry_order
_atom_site_calc_flag
_atom_site_refinement_flags_posn
_atom_site_refinement_flags_adp
O1 O 0.35702(13) 0.94068(18) 0.14853(6) 0.0919(5) Uani 1 1 d . .
O2 O 0.38973(10) 1.03264(13) 0.32576(6) 0.0733(4) Uani 1 1 d . .
O3 O 0.37556(10) 1.02768(14) 0.23459(5) 0.0722(4) Uani 1 1 d . .
O4 O 0.45899(7) 0.85229(12) 0.45782(4) 0.0499(3) Uani 1 1 d . .
O5 O 0.60477(7) 0.86080(13) 0.49774(4) 0.0561(3) Uani 1 1 d . .
H5 H 0.5815(18) 0.966(3) 0.5123(10) 0.105(8) Uiso 1 1 d . .
N1 N 0.38290(9) 0.67069(15) 0.36822(4) 0.0450(3) Uani 1 1 d . .
H1 H 0.3921(13) 0.778(2) 0.3775(7) 0.064(5) Uiso 1 1 d . .
C1 C 0.37752(8) 0.63646(15) 0.31484(5) 0.0368(3) Uani 1 1 d . .
C2 C 0.37348(10) 0.47205(16) 0.29231(5) 0.0419(3) Uani 1 1 d . .
H2 H 0.3772 0.3774 0.3153 0.050 Uiso 1 1 calc R U
C3 C 0.36425(11) 0.44669(17) 0.23733(5) 0.0481(3) Uani 1 1 d . .
H3 H 0.3619 0.3350 0.2242 0.058 Uiso 1 1 calc R U
C4 C 0.35829(11) 0.57998(18) 0.20076(5) 0.0481(3) Uani 1 1 d . .
H4 H 0.3506 0.5617 0.1636 0.058 Uiso 1 1 calc R U
C5 C 0.36432(10) 0.73873(17) 0.22221(5) 0.0445(3) Uani 1 1 d . .
C6 C 0.37408(9) 0.76845(15) 0.27716(5) 0.0405(3) Uani 1 1 d . .
C7 C 0.36419(13) 0.9038(2) 0.19490(7) 0.0626(4) Uani 1 1 d . .
C8 C 0.38055(11) 0.94998(18) 0.28559(7) 0.0549(4) Uani 1 1 d . .
C9 C 0.39606(10) 0.54595(18) 0.41062(5) 0.0450(3) Uani 1 1 d . .
H9A H 0.3614 0.4419 0.4003 0.054 Uiso 1 1 calc R U
H9B H 0.3664 0.5890 0.4436 0.054 Uiso 1 1 calc R U
C10 C 0.50216(10) 0.50343(16) 0.42228(4) 0.0395(3) Uani 1 1 d . .
C11 C 0.56871(9) 0.61722(16) 0.44681(5) 0.0392(3) Uani 1 1 d . .
C12 C 0.66588(10) 0.56877(18) 0.45471(5) 0.0469(3) Uani 1 1 d . .
H12 H 0.7103 0.6455 0.4706 0.056 Uiso 1 1 calc R U
C13 C 0.69807(11) 0.4098(2) 0.43963(6) 0.0540(4) Uani 1 1 d . .
H13 H 0.7639 0.3790 0.4451 0.065 Uiso 1 1 calc R U
C14 C 0.63334(12) 0.29702(19) 0.41659(6) 0.0536(4) Uani 1 1 d . .
H14 H 0.6546 0.1882 0.4067 0.064 Uiso 1 1 calc R U
C15 C 0.53679(11) 0.34378(17) 0.40794(5) 0.0464(3) Uani 1 1 d . .
H15 H 0.4934 0.2656 0.3919 0.056 Uiso 1 1 calc R U
C16 C 0.53836(9) 0.78666(17) 0.46699(5) 0.0411(3) Uani 1 1 d . .

loop_
_atom_site_aniso_label
_atom_site_aniso_U_11
_atom_site_aniso_U_22
_atom_site_aniso_U_33
_atom_site_aniso_U_23
_atom_site_aniso_U_13
_atom_site_aniso_U_12
O1 0.1272(12) 0.0797(9) 0.0691(8) 0.0390(7) 0.0058(8) -0.0017(8)
O2 0.0886(9) 0.0388(5) 0.0920(9) -0.0138(6) -0.0196(7) -0.0027(5)
O3 0.0896(9) 0.0401(6) 0.0868(9) 0.0190(5) -0.0067(7) -0.0072(5)
O4 0.0506(5) 0.0518(5) 0.0470(5) -0.0201(4) -0.0119(4) 0.0153(4)
O5 0.0491(5) 0.0537(6) 0.0650(6) -0.0284(5) -0.0144(5) 0.0122(4)
N1 0.0567(7) 0.0380(6) 0.0400(6) -0.0068(4) -0.0106(5) 0.0047(5)
C1 0.0355(6) 0.0348(6) 0.0399(6) -0.0028(5) -0.0060(5) 0.0026(4)
C2 0.0525(7) 0.0324(6) 0.0406(6) -0.0001(5) -0.0062(5) 0.0034(5)
C3 0.0611(8) 0.0399(7) 0.0432(7) -0.0079(5) -0.0033(6) 0.0050(6)
C4 0.0561(8) 0.0520(8) 0.0363(6) -0.0010(6) 0.0013(5) 0.0045(6)
C5 0.0423(7) 0.0454(7) 0.0458(7) 0.0093(5) 0.0008(5) 0.0016(5)
C6 0.0381(6) 0.0336(6) 0.0498(7) 0.0000(5) -0.0037(5) 0.0015(5)
C7 0.0693(10) 0.0523(9) 0.0661(10) 0.0183(8) 0.0018(8) -0.0033(7)
C8 0.0551(8) 0.0350(7) 0.0743(10) 0.0022(7) -0.0092(7) -0.0025(6)
C9 0.0507(7) 0.0483(7) 0.0358(6) -0.0025(5) -0.0022(5) -0.0011(6)
C10 0.0519(7) 0.0401(6) 0.0265(5) -0.0012(5) -0.0005(5) 0.0031(5)
C11 0.0476(7) 0.0408(6) 0.0290(5) -0.0056(5) -0.0005(5) 0.0069(5)
C12 0.0507(7) 0.0502(8) 0.0398(7) -0.0124(5) -0.0044(5) 0.0095(6)
C13 0.0588(8) 0.0569(8) 0.0461(7) -0.0119(6) -0.0056(6) 0.0202(7)
C14 0.0748(10) 0.0426(7) 0.0433(7) -0.0080(6) -0.0036(6) 0.0164(7)
C15 0.0670(9) 0.0382(7) 0.0339(6) -0.0029(5) -0.0035(6) 0.0021(6)
C16 0.0459(7) 0.0446(7) 0.0326(6) -0.0091(5) -0.0030(5) 0.0065(5)

loop_
_atom_type_symbol
_atom_type_description
_atom_type_scat_dispersion_real
_atom_type_scat_dispersion_imag
_atom_type_scat_source
C C 0.0181 0.0091
;
International Tables for Crystallography
(Vol. C, Tables 4.2.6.8 and 6.1.1.4)
;
H H 0.0000 0.0000
;
International Tables for Crystallography
(Vol. C, Table 6.1.1.4)
;
N N 0.0311 0.0180
;
International Tables for Crystallography
(Vol. C, Tables 4.2.6.8 and 6.1.1.4)
;
O O 0.0492 0.0322
;
International Tables for Crystallography
(Vol. C, Tables 4.2.6.8 and 6.1.1.4)
;

loop_
_geom_angle_atom_site_label_1
_geom_angle_atom_site_label_2
_geom_angle_atom_site_label_3
_geom_angle
C7 O3 C8 109.52(11)
C16 O5 H5 111.9(15)
C1 N1 C9 125.46(11)
C1 N1 H1 116.9(12)
C9 N1 H1 116.2(12)
N1 C1 C6 120.47(11)
N1 C1 C2 124.90(11)
C6 C1 C2 114.63(11)
C3 C2 C1 121.72(12)
C3 C2 H2 119.1
C1 C2 H2 119.1
C2 C3 C4 122.60(12)
C2 C3 H3 118.7
C4 C3 H3 118.7
C5 C4 C3 115.88(12)
C5 C4 H4 122.1
C3 C4 H4 122.1
C4 C5 C6 122.92(12)
C4 C5 C7 129.38(13)
C6 C5 C7 107.69(13)
C5 C6 C1 122.21(12)
C5 C6 C8 108.26(12)
C1 C6 C8 129.53(13)
O1 C7 O3 121.25(15)
O1 C7 C5 131.57(17)
O3 C7 C5 107.18(13)
O2 C8 O3 121.07(13)
O2 C8 C6 131.59(15)
O3 C8 C6 107.34(13)
N1 C9 C10 113.46(11)
N1 C9 H9A 108.9
C10 C9 H9A 108.9
N1 C9 H9B 108.9
C10 C9 H9B 108.9
H9A C9 H9B 107.7
C15 C10 C11 117.79(12)
C15 C10 C9 118.67(12)
C11 C10 C9 123.55(11)
C12 C11 C10 119.62(11)
C12 C11 C16 117.93(11)
C10 C11 C16 122.40(11)
C13 C12 C11 121.13(13)
C13 C12 H12 119.4
C11 C12 H12 119.4
C14 C13 C12 119.64(14)
C14 C13 H13 120.2
C12 C13 H13 120.2
C13 C14 C15 119.96(13)
C13 C14 H14 120.0
C15 C14 H14 120.0
C14 C15 C10 121.85(13)
C14 C15 H15 119.1
C10 C15 H15 119.1
O4 C16 O5 121.62(11)
O4 C16 C11 124.69(11)
O5 C16 C11 113.66(11)

loop_
_geom_bond_atom_site_label_1
_geom_bond_atom_site_label_2
_geom_bond_distance
O1 C7 1.191(2)
O2 C8 1.197(2)
O3 C7 1.396(2)
O3 C8 1.408(2)
O4 C16 1.2209(15)
O5 C16 1.3155(15)
O5 H5 0.96(3)
N1 C1 1.3541(16)
N1 C9 1.4509(17)
N1 H1 0.882(19)
C1 C6 1.4005(17)
C1 C2 1.4134(17)
C2 C3 1.3843(18)
C2 H2 0.9400
C3 C4 1.3912(19)
C3 H3 0.9400
C4 C5 1.363(2)
C4 H4 0.9400
C5 C6 1.3896(18)
C5 C7 1.4679(19)
C6 C8 1.4498(19)
C9 C10 1.5130(19)
C9 H9A 0.9800
C9 H9B 0.9800
C10 C15 1.3935(18)
C10 C11 1.4104(18)
C11 C12 1.3937(18)
C11 C16 1.4887(17)
C12 C13 1.3825(19)
C12 H12 0.9400
C13 C14 1.374(2)
C13 H13 0.9400
C14 C15 1.384(2)
C14 H14 0.9400
C15 H15 0.9400

loop_
_geom_torsion_atom_site_label_1
_geom_torsion_atom_site_label_2
_geom_torsion_atom_site_label_3
_geom_torsion_atom_site_label_4
_geom_torsion
C9 N1 C1 C6 -173.87(12)
C9 N1 C1 C2 7.1(2)
N1 C1 C2 C3 177.47(13)
C6 C1 C2 C3 -1.62(18)
C1 C2 C3 C4 0.0(2)
C2 C3 C4 C5 1.4(2)
C3 C4 C5 C6 -1.1(2)
C3 C4 C5 C7 177.51(15)
C4 C5 C6 C1 -0.6(2)
C7 C5 C6 C1 -179.51(12)
C4 C5 C6 C8 178.69(13)
C7 C5 C6 C8 -0.18(16)
N1 C1 C6 C5 -177.18(12)
C2 C1 C6 C5 1.96(18)
N1 C1 C6 C8 3.6(2)
C2 C1 C6 C8 -177.21(13)
C8 O3 C7 O1 179.03(17)
C8 O3 C7 C5 -1.36(18)
C4 C5 C7 O1 1.7(3)
C6 C5 C7 O1 -179.51(19)
C4 C5 C7 O3 -177.83(14)
C6 C5 C7 O3 0.94(17)
C7 O3 C8 O2 -179.55(15)
C7 O3 C8 C6 1.26(17)
C5 C6 C8 O2 -179.72(17)
C1 C6 C8 O2 -0.5(3)
C5 C6 C8 O3 -0.65(16)
C1 C6 C8 O3 178.62(13)
C1 N1 C9 C10 86.24(15)
N1 C9 C10 C15 -110.01(13)
N1 C9 C10 C11 69.69(15)
C15 C10 C11 C12 1.41(18)
C9 C10 C11 C12 -178.30(12)
C15 C10 C11 C16 -175.95(11)
C9 C10 C11 C16 4.35(18)
C10 C11 C12 C13 -1.0(2)
C16 C11 C12 C13 176.51(13)
C11 C12 C13 C14 -0.2(2)
C12 C13 C14 C15 0.9(2)
C13 C14 C15 C10 -0.4(2)
C11 C10 C15 C14 -0.75(19)
C9 C10 C15 C14 178.97(12)
C12 C11 C16 O4 171.79(13)
C10 C11 C16 O4 -10.8(2)
C12 C11 C16 O5 -10.06(17)
C10 C11 C16 O5 167.34(12)
